data_4083741
loop_
_publ_author_name
'Collins, Lee R.'
'Rookes, Thomas M.'
'Mahon, Mary F.'
'Riddlestone, Ian M.'
'Whittlesey, Michael K.'

_publ_section_title
;
 Use of Ring-Expanded Diamino- and Diamidocarbene Ligands in Copper
 Catalyzed Azide--Alkyne &#x201C;Click&#x201D; Reactions
;
_journal_issue 20
_journal_name_full Organometallics
_journal_page_first 5882
_journal_paper_doi 10.1021/om5004732
_journal_volume 33
_journal_year 2014
_chemical_formula_sum 'C47 H62 B Cl2 Cu F4 N4'
_chemical_formula_weight 904.26
_chemical_name_systematic
; 
 ? 
;
_space_group_IT_number 29
_symmetry_cell_setting orthorhombic
_symmetry_space_group_name_Hall 'P 2c -2b'
_symmetry_space_group_name_H-M 'P b c 21'
_atom_sites_solution_hydrogens geom
_atom_sites_solution_primary direct
_atom_sites_solution_secondary difmap
_audit_creation_method SHELXL-97
_cell_angle_alpha 90.00
_cell_angle_beta 90.00
_cell_angle_gamma 90.00
_cell_formula_units_Z 4
_cell_length_a 12.1450(1)
_cell_length_b 17.8100(2)
_cell_length_c 21.1380(2)
_cell_measurement_reflns_used 84878
_cell_measurement_temperature 150(2)
_cell_measurement_theta_max 30.034
_cell_measurement_theta_min 2.910
_cell_volume 4572.20(8)
_computing_cell_refinement 'HKL Scalepack (Otwinowski & Minor 1997)'
_computing_data_collection 'Collect (Bruker AXS BV 1997-2004)'
_computing_data_reduction 'Denzo & Scalepack (Otwinowski, Minor 1997)'
_computing_molecular_graphics 'ORTEX (P.McArdle 1995)'
_computing_publication_material 'SHELXL-97/2 (Sheldrick 1997)'
_computing_structure_refinement 'SHELXL-97/2 (Sheldrick 1997)'
_computing_structure_solution 'SHELXS-97 (Sheldrick 1990)'
_diffrn_ambient_temperature 150(2)
_diffrn_measured_fraction_theta_full 0.998
_diffrn_measured_fraction_theta_max 0.998
_diffrn_measurement_device_type '95mm CCD camera on \k-goniostat'
_diffrn_measurement_method CCD
_diffrn_radiation_monochromator 'horizonally mounted graphite crystal'
_diffrn_radiation_source 'fine-focus sealed tube'
_diffrn_radiation_type MoK\a
_diffrn_radiation_wavelength 0.71073
_diffrn_reflns_av_R_equivalents 0.0495
_diffrn_reflns_av_sigmaI/netI 0.0382
_diffrn_reflns_limit_h_max 17
_diffrn_reflns_limit_h_min -17
_diffrn_reflns_limit_k_max 25
_diffrn_reflns_limit_k_min -25
_diffrn_reflns_limit_l_max 29
_diffrn_reflns_limit_l_min -29
_diffrn_reflns_number 82381
_diffrn_reflns_theta_full 30.02
_diffrn_reflns_theta_max 30.02
_diffrn_reflns_theta_min 3.53
_exptl_absorpt_coefficient_mu 0.648
_exptl_absorpt_correction_T_max 0.919
_exptl_absorpt_correction_T_min 0.834
_exptl_absorpt_correction_type multi-scan
_exptl_absorpt_process_details
;
multi-scan from symmetry-related measurements 
 Sortav (Blessing 1995)
;
_exptl_crystal_colour colorless
_exptl_crystal_density_diffrn 1.314
_exptl_crystal_density_method 'not measured'
_exptl_crystal_description block
_exptl_crystal_F_000 1904
_exptl_crystal_size_max 0.22
_exptl_crystal_size_mid 0.20
_exptl_crystal_size_min 0.12
_refine_diff_density_max 0.789
_refine_diff_density_min -0.489
_refine_diff_density_rms 0.052
_refine_ls_abs_structure_details 'Flack H D (1983), Acta Cryst. A39, 876-881'
_refine_ls_abs_structure_Flack -0.010(8)
_refine_ls_extinction_method none
_refine_ls_goodness_of_fit_ref 1.009
_refine_ls_hydrogen_treatment constr
_refine_ls_matrix_type full
_refine_ls_number_parameters 544
_refine_ls_number_reflns 13323
_refine_ls_number_restraints 1
_refine_ls_restrained_S_all 1.009
_refine_ls_R_factor_all 0.0531
_refine_ls_R_factor_gt 0.0390
_refine_ls_shift/su_max 0.002
_refine_ls_shift/su_mean 0.000
_refine_ls_structure_factor_coef Fsqd
_refine_ls_weighting_details 'calc w=1/[\s^2^(Fo^2^)+(0.0487P)^2^+1.3267P] where P=(Fo^2^+2Fc^2^)/3'
_refine_ls_weighting_scheme calc
_refine_ls_wR_factor_gt 0.0885
_refine_ls_wR_factor_ref 0.0951
_reflns_number_gt 11141
_reflns_number_total 13323
_reflns_threshold_expression >2sigma(I)
_cod_data_source_file om5004732_si_002.cif
_cod_data_source_block k13mkw44
_cod_depositor_comments
;
The following automatic conversions were performed:

'_symmetry_cell_setting' value 'Orthorhombic' changed to
'orthorhombic' according to
/usr/data/users/saulius/crontab/automatic-downloads/rss-feeds/ACS/lib/dictionaries/cif_core.dic
dictionary named 'cif_core.dic' version 2.4.2 from 2011-04-26.

Automatic conversion script
Id: cif_fix_values 2281 2013-09-26 08:29:07Z andrius 
;
_cod_original_sg_symbol_H-M Pbc21
_cod_database_code 4083741

loop_
_symmetry_equiv_pos_as_xyz
'x, y, z'
'-x, -y, z+1/2'
'-x, y+1/2, z'
'x, -y+1/2, z+1/2'

loop_
_atom_site_label
_atom_site_type_symbol
_atom_site_fract_x
_atom_site_fract_y
_atom_site_fract_z
_atom_site_U_iso_or_equiv
_atom_site_adp_type
_atom_site_occupancy
_atom_site_symmetry_multiplicity
_atom_site_calc_flag
_atom_site_refinement_flags
Cu1 Cu 0.743074(16) 0.818225(12) 0.344394(14) 0.02017(5) Uani 1 1 d .
Cl1 Cl 1.18164(6) 0.70386(5) 0.24156(4) 0.05613(18) Uani 1 1 d .
Cl2 Cl 1.24956(7) 0.78054(6) 0.12559(4) 0.0643(2) Uani 1 1 d .
F1 F 1.22834(13) 0.51410(11) -0.01002(8) 0.0536(4) Uani 1 1 d .
F2 F 1.12708(11) 0.56453(9) 0.07037(7) 0.0438(3) Uani 1 1 d .
F3 F 1.28853(14) 0.50573(10) 0.09128(8) 0.0530(4) Uani 1 1 d .
F4 F 1.28905(14) 0.61772(8) 0.04127(8) 0.0494(4) Uani 1 1 d .
N1 N 0.80702(14) 0.83897(10) 0.21202(8) 0.0237(3) Uani 1 1 d .
N2 N 0.85243(13) 0.93580(9) 0.27962(8) 0.0226(3) Uani 1 1 d .
N3 N 0.57351(13) 0.78008(9) 0.43321(8) 0.0220(3) Uani 1 1 d .
N4 N 0.74204(12) 0.72589(10) 0.45647(8) 0.0220(3) Uani 1 1 d .
C1 C 0.80612(14) 0.86822(11) 0.27052(9) 0.0215(4) Uani 1 1 d .
C2 C 0.87818(18) 0.86022(13) 0.15707(10) 0.0293(5) Uani 1 1 d .
H2A H 0.8400 0.8991 0.1317 0.035 Uiso 1 1 calc R
H2B H 0.8889 0.8157 0.1297 0.035 Uiso 1 1 calc R
C3 C 0.99046(17) 0.89013(13) 0.17728(11) 0.0308(4) Uani 1 1 d .
H3A H 1.0170 0.8610 0.2142 0.037 Uiso 1 1 calc R
H3B H 1.0436 0.8829 0.1423 0.037 Uiso 1 1 calc R
C4 C 0.98634(17) 0.97310(12) 0.19470(10) 0.0293(4) Uani 1 1 d .
H4A H 1.0494 0.9857 0.2224 0.035 Uiso 1 1 calc R
H4B H 0.9918 1.0040 0.1559 0.035 Uiso 1 1 calc R
C5 C 0.87920(17) 0.99052(12) 0.22874(10) 0.0266(4) Uani 1 1 d .
H5A H 0.8841 1.0414 0.2474 0.032 Uiso 1 1 calc R
H5B H 0.8185 0.9909 0.1975 0.032 Uiso 1 1 calc R
C6 C 0.73546(16) 0.77550(12) 0.19936(9) 0.0236(4) Uani 1 1 d .
C7 C 0.62733(17) 0.78951(12) 0.18038(9) 0.0258(4) Uani 1 1 d .
C8 C 0.56187(18) 0.72809(13) 0.16418(10) 0.0308(5) Uani 1 1 d .
H8 H 0.4880 0.7366 0.1513 0.037 Uiso 1 1 calc R
C9 C 0.60108(19) 0.65495(13) 0.16620(11) 0.0334(5) Uani 1 1 d .
C10 C 0.70981(19) 0.64352(13) 0.18501(11) 0.0310(5) Uani 1 1 d .
H10 H 0.7377 0.5937 0.1868 0.037 Uiso 1 1 calc R
C11 C 0.77885(18) 0.70295(13) 0.20135(10) 0.0277(4) Uani 1 1 d .
C12 C 0.58262(18) 0.86813(13) 0.17695(11) 0.0326(5) Uani 1 1 d .
H12A H 0.5067 0.8668 0.1613 0.049 Uiso 1 1 calc R
H12B H 0.6281 0.8981 0.1482 0.049 Uiso 1 1 calc R
H12C H 0.5839 0.8908 0.2192 0.049 Uiso 1 1 calc R
C13 C 0.5275(2) 0.58942(16) 0.15009(14) 0.0472(6) Uani 1 1 d .
H13A H 0.5712 0.5499 0.1298 0.071 Uiso 1 1 calc R
H13B H 0.4694 0.6061 0.1211 0.071 Uiso 1 1 calc R
H13C H 0.4941 0.5697 0.1889 0.071 Uiso 1 1 calc R
C14 C 0.89757(18) 0.68948(13) 0.21859(12) 0.0334(5) Uani 1 1 d .
H14A H 0.9453 0.7105 0.1856 0.050 Uiso 1 1 calc R
H14B H 0.9109 0.6354 0.2222 0.050 Uiso 1 1 calc R
H14C H 0.9138 0.7138 0.2591 0.050 Uiso 1 1 calc R
C15 C 0.85670(15) 0.96434(10) 0.34395(11) 0.0234(3) Uani 1 1 d .
C16 C 0.95107(18) 0.95165(12) 0.38055(10) 0.0295(4) Uani 1 1 d .
C17 C 0.9534(2) 0.98254(14) 0.44102(11) 0.0387(5) Uani 1 1 d .
H17 H 1.0168 0.9752 0.4666 0.046 Uiso 1 1 calc R
C18 C 0.8663(3) 1.02367(14) 0.46492(12) 0.0432(6) Uani 1 1 d .
C19 C 0.7740(2) 1.03447(14) 0.42731(12) 0.0383(5) Uani 1 1 d .
H19 H 0.7133 1.0618 0.4439 0.046 Uiso 1 1 calc R
C20 C 0.76766(18) 1.00646(12) 0.36614(11) 0.0294(4) Uani 1 1 d .
C21 C 1.04608(18) 0.90663(15) 0.35599(11) 0.0382(5) Uani 1 1 d .
H21A H 1.1055 0.9065 0.3874 0.057 Uiso 1 1 calc R
H21B H 1.0728 0.9290 0.3165 0.057 Uiso 1 1 calc R
H21C H 1.0221 0.8550 0.3480 0.057 Uiso 1 1 calc R
C22 C 0.8729(4) 1.05658(19) 0.53044(14) 0.0680(10) Uani 1 1 d .
H22A H 0.9202 1.0250 0.5569 0.102 Uiso 1 1 calc R
H22B H 0.7990 1.0588 0.5489 0.102 Uiso 1 1 calc R
H22C H 0.9038 1.1073 0.5281 0.102 Uiso 1 1 calc R
C23 C 0.6687(2) 1.02053(15) 0.32511(12) 0.0384(5) Uani 1 1 d .
H23A H 0.6128 1.0477 0.3495 0.058 Uiso 1 1 calc R
H23B H 0.6384 0.9725 0.3108 0.058 Uiso 1 1 calc R
H23C H 0.6905 1.0506 0.2884 0.058 Uiso 1 1 calc R
C24 C 0.68072(15) 0.76988(11) 0.41863(9) 0.0209(4) Uani 1 1 d .
C25 C 0.52152(16) 0.76189(13) 0.49468(10) 0.0271(4) Uani 1 1 d .
H25A H 0.4519 0.7904 0.4986 0.033 Uiso 1 1 calc R
H25B H 0.5709 0.7783 0.5293 0.033 Uiso 1 1 calc R
C26 C 0.49728(17) 0.67865(13) 0.50237(11) 0.0301(4) Uani 1 1 d .
H26A H 0.4368 0.6642 0.4734 0.036 Uiso 1 1 calc R
H26B H 0.4726 0.6688 0.5462 0.036 Uiso 1 1 calc R
C27 C 0.59867(17) 0.63085(12) 0.48808(11) 0.0296(4) Uani 1 1 d .
H27A H 0.5934 0.5833 0.5121 0.035 Uiso 1 1 calc R
H27B H 0.5991 0.6182 0.4425 0.035 Uiso 1 1 calc R
C28 C 0.70693(18) 0.66958(12) 0.50478(10) 0.0266(4) Uani 1 1 d .
H28A H 0.6988 0.6950 0.5462 0.032 Uiso 1 1 calc R
H28B H 0.7652 0.6311 0.5092 0.032 Uiso 1 1 calc R
C29 C 0.50638(15) 0.82171(11) 0.38885(10) 0.0226(4) Uani 1 1 d .
C30 C 0.47885(17) 0.89600(13) 0.40290(11) 0.0301(5) Uani 1 1 d .
C31 C 0.40949(18) 0.93362(14) 0.36031(12) 0.0368(6) Uani 1 1 d .
H31 H 0.3880 0.9838 0.3694 0.044 Uiso 1 1 calc R
C32 C 0.37180(18) 0.90021(15) 0.30603(11) 0.0369(5) Uani 1 1 d .
C33 C 0.40061(17) 0.82635(14) 0.29365(11) 0.0320(5) Uani 1 1 d .
H33 H 0.3740 0.8030 0.2562 0.038 Uiso 1 1 calc R
C34 C 0.46744(15) 0.78558(12) 0.33461(10) 0.0275(4) Uani 1 1 d .
C35 C 0.5209(2) 0.93475(14) 0.46077(12) 0.0380(5) Uani 1 1 d .
H35A H 0.4717 0.9242 0.4964 0.057 Uiso 1 1 calc R
H35B H 0.5234 0.9890 0.4532 0.057 Uiso 1 1 calc R
H35C H 0.5950 0.9164 0.4706 0.057 Uiso 1 1 calc R
C36 C 0.3013(2) 0.94302(19) 0.25846(14) 0.0532(8) Uani 1 1 d .
H36A H 0.2745 0.9896 0.2778 0.080 Uiso 1 1 calc R
H36B H 0.2384 0.9119 0.2459 0.080 Uiso 1 1 calc R
H36C H 0.3455 0.9551 0.2211 0.080 Uiso 1 1 calc R
C37 C 0.4943(2) 0.70475(13) 0.32122(11) 0.0348(5) Uani 1 1 d .
H37A H 0.5714 0.7006 0.3080 0.052 Uiso 1 1 calc R
H37B H 0.4464 0.6861 0.2874 0.052 Uiso 1 1 calc R
H37C H 0.4826 0.6748 0.3596 0.052 Uiso 1 1 calc R
C38 C 0.86032(15) 0.72949(11) 0.44793(9) 0.0222(4) Uani 1 1 d .
C39 C 0.92039(16) 0.78052(11) 0.48424(10) 0.0254(4) Uani 1 1 d .
C40 C 1.03447(17) 0.78219(12) 0.47721(11) 0.0283(4) Uani 1 1 d .
H40 H 1.0766 0.8161 0.5021 0.034 Uiso 1 1 calc R
C41 C 1.08803(16) 0.73490(12) 0.43426(11) 0.0295(4) Uani 1 1 d .
C42 C 1.02562(17) 0.68361(12) 0.39987(11) 0.0277(4) Uani 1 1 d .
H42 H 1.0617 0.6509 0.3710 0.033 Uiso 1 1 calc R
C43 C 0.91133(16) 0.67894(11) 0.40663(10) 0.0237(4) Uani 1 1 d .
C44 C 0.86356(19) 0.83316(13) 0.52985(11) 0.0321(5) Uani 1 1 d .
H44A H 0.9188 0.8634 0.5520 0.048 Uiso 1 1 calc R
H44B H 0.8212 0.8039 0.5607 0.048 Uiso 1 1 calc R
H44C H 0.8138 0.8664 0.5064 0.048 Uiso 1 1 calc R
C45 C 1.21044(19) 0.74101(16) 0.42562(14) 0.0428(6) Uani 1 1 d .
H45A H 1.2382 0.6953 0.4053 0.064 Uiso 1 1 calc R
H45B H 1.2458 0.7471 0.4670 0.064 Uiso 1 1 calc R
H45C H 1.2272 0.7846 0.3990 0.064 Uiso 1 1 calc R
C46 C 0.84582(18) 0.62040(13) 0.37162(11) 0.0308(4) Uani 1 1 d .
H46A H 0.8134 0.5852 0.4020 0.046 Uiso 1 1 calc R
H46B H 0.8944 0.5931 0.3426 0.046 Uiso 1 1 calc R
H46C H 0.7870 0.6449 0.3475 0.046 Uiso 1 1 calc R
C47 C 1.2141(3) 0.6935(2) 0.1617(2) 0.0707(10) Uani 1 1 d .
H47A H 1.1503 0.6715 0.1393 0.085 Uiso 1 1 calc R
H47B H 1.2767 0.6582 0.1575 0.085 Uiso 1 1 calc R
B1 B 1.2335(2) 0.55032(15) 0.04804(13) 0.0303(5) Uani 1 1 d .

loop_
_atom_site_aniso_label
_atom_site_aniso_U_11
_atom_site_aniso_U_22
_atom_site_aniso_U_33
_atom_site_aniso_U_23
_atom_site_aniso_U_13
_atom_site_aniso_U_12
Cu1 0.01895(9) 0.02005(9) 0.02152(9) 0.00222(10) 0.00035(10) -0.00059(8)
Cl1 0.0439(4) 0.0559(4) 0.0686(5) -0.0060(4) -0.0040(3) -0.0101(3)
Cl2 0.0650(5) 0.0709(6) 0.0571(5) 0.0001(4) -0.0040(3) 0.0205(4)
F1 0.0522(9) 0.0603(11) 0.0483(9) -0.0182(8) -0.0064(7) 0.0071(8)
F2 0.0294(7) 0.0508(9) 0.0510(9) 0.0009(7) 0.0036(6) 0.0014(6)
F3 0.0460(8) 0.0576(10) 0.0555(10) 0.0212(8) -0.0079(7) 0.0091(8)
F4 0.0508(9) 0.0325(8) 0.0648(10) 0.0012(7) 0.0188(8) -0.0063(7)
N1 0.0239(8) 0.0234(8) 0.0238(8) 0.0014(6) 0.0018(6) -0.0034(7)
N2 0.0239(8) 0.0203(8) 0.0236(8) 0.0036(6) -0.0010(6) -0.0017(6)
N3 0.0195(7) 0.0239(8) 0.0227(8) 0.0023(6) 0.0003(6) 0.0009(6)
N4 0.0177(7) 0.0237(9) 0.0248(8) 0.0036(6) 0.0009(6) -0.0009(6)
C1 0.0159(8) 0.0229(9) 0.0255(9) 0.0025(7) -0.0018(7) 0.0006(7)
C2 0.0339(11) 0.0307(11) 0.0234(10) 0.0014(8) 0.0046(8) -0.0039(9)
C3 0.0271(10) 0.0352(12) 0.0302(10) 0.0058(9) 0.0071(8) -0.0015(9)
C4 0.0310(10) 0.0287(11) 0.0283(10) 0.0072(8) 0.0000(8) -0.0075(8)
C5 0.0316(10) 0.0228(10) 0.0255(10) 0.0044(8) -0.0012(8) -0.0015(8)
C6 0.0249(9) 0.0249(10) 0.0211(9) 0.0020(7) -0.0003(7) -0.0049(7)
C7 0.0271(10) 0.0286(10) 0.0217(9) 0.0026(8) 0.0007(7) -0.0031(8)
C8 0.0279(10) 0.0353(12) 0.0293(11) 0.0043(9) -0.0031(8) -0.0080(9)
C9 0.0391(12) 0.0324(11) 0.0287(11) -0.0003(9) -0.0009(9) -0.0108(10)
C10 0.0359(11) 0.0250(11) 0.0322(12) 0.0010(9) -0.0003(9) -0.0020(9)
C11 0.0329(10) 0.0273(10) 0.0229(10) 0.0013(8) -0.0003(8) -0.0019(8)
C12 0.0294(10) 0.0312(11) 0.0373(11) 0.0051(9) 0.0001(9) -0.0005(9)
C13 0.0508(15) 0.0393(14) 0.0516(15) -0.0020(12) -0.0097(12) -0.0177(12)
C14 0.0296(11) 0.0309(12) 0.0397(12) 0.0048(9) -0.0019(9) 0.0025(9)
C15 0.0276(8) 0.0197(8) 0.0230(8) 0.0024(8) 0.0015(9) -0.0043(6)
C16 0.0315(10) 0.0242(10) 0.0327(11) 0.0084(8) -0.0057(9) -0.0058(8)
C17 0.0505(14) 0.0340(12) 0.0315(11) 0.0062(10) -0.0116(10) -0.0093(11)
C18 0.0732(19) 0.0270(12) 0.0294(12) 0.0001(9) -0.0037(12) -0.0085(12)
C19 0.0532(14) 0.0250(11) 0.0366(13) -0.0007(9) 0.0119(10) 0.0023(10)
C20 0.0352(11) 0.0222(10) 0.0307(10) 0.0024(8) 0.0031(8) -0.0011(8)
C21 0.0275(10) 0.0497(14) 0.0373(14) 0.0112(10) -0.0044(9) 0.0039(10)
C22 0.123(3) 0.0471(17) 0.0343(15) -0.0105(12) -0.0068(17) 0.0017(19)
C23 0.0310(11) 0.0397(13) 0.0446(14) 0.0058(10) 0.0050(9) 0.0075(10)
C24 0.0216(8) 0.0176(9) 0.0236(9) -0.0014(7) -0.0010(7) -0.0019(7)
C25 0.0229(9) 0.0330(11) 0.0255(9) 0.0027(8) 0.0031(8) 0.0036(8)
C26 0.0224(9) 0.0365(12) 0.0315(10) 0.0089(9) 0.0017(8) -0.0033(8)
C27 0.0266(10) 0.0257(10) 0.0365(11) 0.0066(9) 0.0007(8) -0.0043(8)
C28 0.0254(10) 0.0266(11) 0.0278(10) 0.0078(8) -0.0004(8) 0.0016(8)
C29 0.0153(8) 0.0241(10) 0.0284(9) 0.0059(7) 0.0004(7) 0.0015(7)
C30 0.0226(9) 0.0314(12) 0.0364(11) 0.0044(9) 0.0066(8) 0.0031(8)
C31 0.0268(10) 0.0319(12) 0.0515(15) 0.0127(10) 0.0097(9) 0.0107(9)
C32 0.0219(10) 0.0481(14) 0.0409(13) 0.0193(11) 0.0030(9) 0.0065(9)
C33 0.0236(9) 0.0418(13) 0.0307(11) 0.0108(9) -0.0013(8) -0.0036(9)
C34 0.0206(8) 0.0302(10) 0.0317(12) 0.0052(8) 0.0008(8) -0.0018(7)
C35 0.0399(12) 0.0270(12) 0.0470(14) -0.0017(10) 0.0041(10) 0.0044(10)
C36 0.0335(13) 0.069(2) 0.0570(17) 0.0310(15) 0.0025(11) 0.0184(13)
C37 0.0424(12) 0.0302(12) 0.0318(11) 0.0027(9) -0.0076(9) -0.0042(10)
C38 0.0191(8) 0.0226(9) 0.0250(9) 0.0057(7) -0.0012(7) 0.0010(7)
C39 0.0245(9) 0.0246(10) 0.0270(10) 0.0034(8) -0.0011(7) -0.0008(8)
C40 0.0243(9) 0.0266(11) 0.0340(11) 0.0031(8) -0.0044(8) -0.0030(8)
C41 0.0199(9) 0.0289(11) 0.0396(12) 0.0078(9) -0.0007(8) 0.0027(8)
C42 0.0240(9) 0.0251(10) 0.0341(11) 0.0034(8) 0.0032(8) 0.0043(8)
C43 0.0223(9) 0.0231(10) 0.0256(9) 0.0032(8) -0.0012(7) 0.0019(7)
C44 0.0327(11) 0.0316(12) 0.0321(11) -0.0054(9) 0.0035(9) -0.0044(9)
C45 0.0218(10) 0.0415(14) 0.0649(17) 0.0032(12) 0.0006(11) -0.0005(10)
C46 0.0307(10) 0.0294(11) 0.0323(11) -0.0033(9) -0.0005(9) -0.0017(8)
C47 0.0630(19) 0.063(2) 0.086(3) -0.0244(19) 0.0225(19) -0.0089(17)
B1 0.0311(12) 0.0262(12) 0.0335(12) 0.0032(10) -0.0019(9) -0.0001(9)

loop_
_atom_type_symbol
_atom_type_description
_atom_type_scat_dispersion_real
_atom_type_scat_dispersion_imag
_atom_type_scat_source
C C 0.0033 0.0016 'International Tables Vol C Tables 4.2.6.8 and 6.1.1.4'
H H 0.0000 0.0000 'International Tables Vol C Tables 4.2.6.8 and 6.1.1.4'
N N 0.0061 0.0033 'International Tables Vol C Tables 4.2.6.8 and 6.1.1.4'
Cu Cu 0.3201 1.2651 'International Tables Vol C Tables 4.2.6.8 and 6.1.1.4'
B B 0.0013 0.0007 'International Tables Vol C Tables 4.2.6.8 and 6.1.1.4'
F F 0.0171 0.0103 'International Tables Vol C Tables 4.2.6.8 and 6.1.1.4'
Cl Cl 0.1484 0.1585 'International Tables Vol C Tables 4.2.6.8 and 6.1.1.4'

loop_
_geom_angle_atom_site_label_1
_geom_angle_atom_site_label_2
_geom_angle_atom_site_label_3
_geom_angle
C24 Cu1 C1 179.12(9)
C1 N1 C6 117.88(16)
C1 N1 C2 128.45(17)
C6 N1 C2 113.57(16)
C1 N2 C15 117.57(15)
C1 N2 C5 125.13(17)
C15 N2 C5 116.10(15)
C24 N3 C29 117.67(16)
C24 N3 C25 125.60(16)
C29 N3 C25 116.14(15)
C24 N4 C38 116.68(16)
C24 N4 C28 129.78(16)
C38 N4 C28 113.45(16)
N1 C1 N2 118.48(17)
N1 C1 Cu1 124.24(14)
N2 C1 Cu1 117.28(14)
N1 C2 C3 112.78(17)
N1 C2 H2A 109.0
C3 C2 H2A 109.0
N1 C2 H2B 109.0
C3 C2 H2B 109.0
H2A C2 H2B 107.8
C4 C3 C2 112.15(18)
C4 C3 H3A 109.2
C2 C3 H3A 109.2
C4 C3 H3B 109.2
C2 C3 H3B 109.2
H3A C3 H3B 107.9
C5 C4 C3 109.92(17)
C5 C4 H4A 109.7
C3 C4 H4A 109.7
C5 C4 H4B 109.7
C3 C4 H4B 109.7
H4A C4 H4B 108.2
N2 C5 C4 113.33(17)
N2 C5 H5A 108.9
C4 C5 H5A 108.9
N2 C5 H5B 108.9
C4 C5 H5B 108.9
H5A C5 H5B 107.7
C7 C6 C11 121.96(19)
C7 C6 N1 118.51(18)
C11 C6 N1 119.31(18)
C8 C7 C6 117.8(2)
C8 C7 C12 120.84(19)
C6 C7 C12 121.35(19)
C9 C8 C7 122.2(2)
C9 C8 H8 118.9
C7 C8 H8 118.9
C8 C9 C10 118.1(2)
C8 C9 C13 121.1(2)
C10 C9 C13 120.8(2)
C11 C10 C9 122.0(2)
C11 C10 H10 119.0
C9 C10 H10 119.0
C10 C11 C6 117.9(2)
C10 C11 C14 121.0(2)
C6 C11 C14 121.1(2)
C7 C12 H12A 109.5
C7 C12 H12B 109.5
H12A C12 H12B 109.5
C7 C12 H12C 109.5
H12A C12 H12C 109.5
H12B C12 H12C 109.5
C9 C13 H13A 109.5
C9 C13 H13B 109.5
H13A C13 H13B 109.5
C9 C13 H13C 109.5
H13A C13 H13C 109.5
H13B C13 H13C 109.5
C11 C14 H14A 109.5
C11 C14 H14B 109.5
H14A C14 H14B 109.5
C11 C14 H14C 109.5
H14A C14 H14C 109.5
H14B C14 H14C 109.5
C20 C15 C16 122.3(2)
C20 C15 N2 118.32(18)
C16 C15 N2 119.32(18)
C17 C16 C15 117.4(2)
C17 C16 C21 120.9(2)
C15 C16 C21 121.7(2)
C18 C17 C16 121.9(2)
C18 C17 H17 119.0
C16 C17 H17 119.0
C17 C18 C19 118.8(2)
C17 C18 C22 120.1(3)
C19 C18 C22 121.1(3)
C18 C19 C20 121.9(2)
C18 C19 H19 119.1
C20 C19 H19 119.1
C19 C20 C15 117.6(2)
C19 C20 C23 121.4(2)
C15 C20 C23 121.0(2)
C16 C21 H21A 109.5
C16 C21 H21B 109.5
H21A C21 H21B 109.5
C16 C21 H21C 109.5
H21A C21 H21C 109.5
H21B C21 H21C 109.5
C18 C22 H22A 109.5
C18 C22 H22B 109.5
H22A C22 H22B 109.5
C18 C22 H22C 109.5
H22A C22 H22C 109.5
H22B C22 H22C 109.5
C20 C23 H23A 109.5
C20 C23 H23B 109.5
H23A C23 H23B 109.5
C20 C23 H23C 109.5
H23A C23 H23C 109.5
H23B C23 H23C 109.5
N4 C24 N3 118.47(17)
N4 C24 Cu1 121.51(13)
N3 C24 Cu1 120.02(14)
N3 C25 C26 112.95(18)
N3 C25 H25A 109.0
C26 C25 H25A 109.0
N3 C25 H25B 109.0
C26 C25 H25B 109.0
H25A C25 H25B 107.8
C25 C26 C27 111.49(16)
C25 C26 H26A 109.3
C27 C26 H26A 109.3
C25 C26 H26B 109.3
C27 C26 H26B 109.3
H26A C26 H26B 108.0
C28 C27 C26 113.38(18)
C28 C27 H27A 108.9
C26 C27 H27A 108.9
C28 C27 H27B 108.9
C26 C27 H27B 108.9
H27A C27 H27B 107.7
N4 C28 C27 113.04(17)
N4 C28 H28A 109.0
C27 C28 H28A 109.0
N4 C28 H28B 109.0
C27 C28 H28B 109.0
H28A C28 H28B 107.8
C30 C29 C34 121.99(18)
C30 C29 N3 118.84(18)
C34 C29 N3 119.12(18)
C29 C30 C31 117.4(2)
C29 C30 C35 122.0(2)
C31 C30 C35 120.6(2)
C32 C31 C30 122.0(2)
C32 C31 H31 119.0
C30 C31 H31 119.0
C31 C32 C33 119.1(2)
C31 C32 C36 121.5(3)
C33 C32 C36 119.4(2)
C32 C33 C34 121.7(2)
C32 C33 H33 119.2
C34 C33 H33 119.2
C33 C34 C29 117.9(2)
C33 C34 C37 120.6(2)
C29 C34 C37 121.48(18)
C30 C35 H35A 109.5
C30 C35 H35B 109.5
H35A C35 H35B 109.5
C30 C35 H35C 109.5
H35A C35 H35C 109.5
H35B C35 H35C 109.5
C32 C36 H36A 109.5
C32 C36 H36B 109.5
H36A C36 H36B 109.5
C32 C36 H36C 109.5
H36A C36 H36C 109.5
H36B C36 H36C 109.5
C34 C37 H37A 109.5
C34 C37 H37B 109.5
H37A C37 H37B 109.5
C34 C37 H37C 109.5
H37A C37 H37C 109.5
H37B C37 H37C 109.5
C39 C38 C43 122.07(18)
C39 C38 N4 118.58(18)
C43 C38 N4 119.23(18)
C40 C39 C38 118.35(19)
C40 C39 C44 120.57(19)
C38 C39 C44 121.07(18)
C39 C40 C41 121.2(2)
C39 C40 H40 119.4
C41 C40 H40 119.4
C42 C41 C40 118.74(18)
C42 C41 C45 121.5(2)
C40 C41 C45 119.7(2)
C41 C42 C43 121.8(2)
C41 C42 H42 119.1
C43 C42 H42 119.1
C42 C43 C38 117.73(19)
C42 C43 C46 121.03(19)
C38 C43 C46 121.23(18)
C39 C44 H44A 109.5
C39 C44 H44B 109.5
H44A C44 H44B 109.5
C39 C44 H44C 109.5
H44A C44 H44C 109.5
H44B C44 H44C 109.5
C41 C45 H45A 109.5
C41 C45 H45B 109.5
H45A C45 H45B 109.5
C41 C45 H45C 109.5
H45A C45 H45C 109.5
H45B C45 H45C 109.5
C43 C46 H46A 109.5
C43 C46 H46B 109.5
H46A C46 H46B 109.5
C43 C46 H46C 109.5
H46A C46 H46C 109.5
H46B C46 H46C 109.5
Cl1 C47 Cl2 112.2(2)
Cl1 C47 H47A 109.2
Cl2 C47 H47A 109.2
Cl1 C47 H47B 109.2
Cl2 C47 H47B 109.2
H47A C47 H47B 107.9
F3 B1 F4 109.3(2)
F3 B1 F1 109.8(2)
F4 B1 F1 109.5(2)
F3 B1 F2 109.1(2)
F4 B1 F2 109.2(2)
F1 B1 F2 109.9(2)

loop_
_geom_bond_atom_site_label_1
_geom_bond_atom_site_label_2
_geom_bond_distance
Cu1 C24 1.9436(19)
Cu1 C1 1.9540(19)
Cl1 C47 1.743(4)
Cl2 C47 1.781(4)
F1 B1 1.388(3)
F2 B1 1.399(3)
F3 B1 1.383(3)
F4 B1 1.385(3)
N1 C1 1.342(3)
N1 C6 1.451(3)
N1 C2 1.496(3)
N2 C1 1.342(3)
N2 C15 1.453(3)
N2 C5 1.487(3)
N3 C24 1.350(2)
N3 C29 1.447(2)
N3 C25 1.481(3)
N4 C24 1.345(2)
N4 C38 1.449(2)
N4 C28 1.493(3)
C2 C3 1.525(3)
C2 H2A 0.9900
C2 H2B 0.9900
C3 C4 1.524(3)
C3 H3A 0.9900
C3 H3B 0.9900
C4 C5 1.519(3)
C4 H4A 0.9900
C4 H4B 0.9900
C5 H5A 0.9900
C5 H5B 0.9900
C6 C7 1.396(3)
C6 C11 1.396(3)
C7 C8 1.395(3)
C7 C12 1.504(3)
C8 C9 1.388(3)
C8 H8 0.9500
C9 C10 1.394(3)
C9 C13 1.509(3)
C10 C11 1.394(3)
C10 H10 0.9500
C11 C14 1.506(3)
C12 H12A 0.9800
C12 H12B 0.9800
C12 H12C 0.9800
C13 H13A 0.9800
C13 H13B 0.9800
C13 H13C 0.9800
C14 H14A 0.9800
C14 H14B 0.9800
C14 H14C 0.9800
C15 C20 1.397(3)
C15 C16 1.401(3)
C16 C17 1.392(3)
C16 C21 1.498(3)
C17 C18 1.383(4)
C17 H17 0.9500
C18 C19 1.388(4)
C18 C22 1.506(4)
C19 C20 1.388(3)
C19 H19 0.9500
C20 C23 1.503(3)
C21 H21A 0.9800
C21 H21B 0.9800
C21 H21C 0.9800
C22 H22A 0.9800
C22 H22B 0.9800
C22 H22C 0.9800
C23 H23A 0.9800
C23 H23B 0.9800
C23 H23C 0.9800
C25 C26 1.520(3)
C25 H25A 0.9900
C25 H25B 0.9900
C26 C27 1.527(3)
C26 H26A 0.9900
C26 H26B 0.9900
C27 C28 1.526(3)
C27 H27A 0.9900
C27 H27B 0.9900
C28 H28A 0.9900
C28 H28B 0.9900
C29 C30 1.397(3)
C29 C34 1.397(3)
C30 C31 1.403(3)
C30 C35 1.494(3)
C31 C32 1.371(4)
C31 H31 0.9500
C32 C33 1.386(4)
C32 C36 1.525(3)
C33 C34 1.391(3)
C33 H33 0.9500
C34 C37 1.503(3)
C35 H35A 0.9800
C35 H35B 0.9800
C35 H35C 0.9800
C36 H36A 0.9800
C36 H36B 0.9800
C36 H36C 0.9800
C37 H37A 0.9800
C37 H37B 0.9800
C37 H37C 0.9800
C38 C39 1.395(3)
C38 C43 1.399(3)
C39 C40 1.394(3)
C39 C44 1.512(3)
C40 C41 1.399(3)
C40 H40 0.9500
C41 C42 1.392(3)
C41 C45 1.502(3)
C42 C43 1.398(3)
C42 H42 0.9500
C43 C46 1.506(3)
C44 H44A 0.9800
C44 H44B 0.9800
C44 H44C 0.9800
C45 H45A 0.9800
C45 H45B 0.9800
C45 H45C 0.9800
C46 H46A 0.9800
C46 H46B 0.9800
C46 H46C 0.9800
C47 H47A 0.9900
C47 H47B 0.9900

loop_
_geom_torsion_atom_site_label_1
_geom_torsion_atom_site_label_2
_geom_torsion_atom_site_label_3
_geom_torsion_atom_site_label_4
_geom_torsion
C6 N1 C1 N2 -165.75(17)
C2 N1 C1 N2 18.2(3)
C6 N1 C1 Cu1 15.1(2)
C2 N1 C1 Cu1 -160.97(16)
C15 N2 C1 N1 -176.23(16)
C5 N2 C1 N1 16.8(3)
C15 N2 C1 Cu1 3.0(2)
C5 N2 C1 Cu1 -163.93(14)
C1 N1 C2 C3 29.7(3)
C6 N1 C2 C3 -146.49(18)
N1 C2 C3 C4 -82.8(2)
C2 C3 C4 C5 37.5(2)
C1 N2 C5 C4 -80.8(2)
C15 N2 C5 C4 112.08(19)
C3 C4 C5 N2 47.0(2)
C1 N1 C6 C7 87.4(2)
C2 N1 C6 C7 -96.0(2)
C1 N1 C6 C11 -97.9(2)
C2 N1 C6 C11 78.7(2)
C11 C6 C7 C8 1.1(3)
N1 C6 C7 C8 175.66(18)
C11 C6 C7 C12 -178.5(2)
N1 C6 C7 C12 -3.9(3)
C6 C7 C8 C9 -0.3(3)
C12 C7 C8 C9 179.3(2)
C7 C8 C9 C10 -0.2(3)
C7 C8 C9 C13 178.3(2)
C8 C9 C10 C11 -0.2(3)
C13 C9 C10 C11 -178.7(2)
C9 C10 C11 C6 1.0(3)
C9 C10 C11 C14 -177.1(2)
C7 C6 C11 C10 -1.4(3)
N1 C6 C11 C10 -175.97(19)
C7 C6 C11 C14 176.7(2)
N1 C6 C11 C14 2.1(3)
C1 N2 C15 C20 -88.9(2)
C5 N2 C15 C20 79.2(2)
C1 N2 C15 C16 93.8(2)
C5 N2 C15 C16 -98.1(2)
C20 C15 C16 C17 0.3(3)
N2 C15 C16 C17 177.49(18)
C20 C15 C16 C21 -179.7(2)
N2 C15 C16 C21 -2.6(3)
C15 C16 C17 C18 0.6(3)
C21 C16 C17 C18 -179.4(2)
C16 C17 C18 C19 -0.1(4)
C16 C17 C18 C22 -179.5(3)
C17 C18 C19 C20 -1.3(4)
C22 C18 C19 C20 178.1(3)
C18 C19 C20 C15 2.1(3)
C18 C19 C20 C23 -178.1(2)
C16 C15 C20 C19 -1.6(3)
N2 C15 C20 C19 -178.84(19)
C16 C15 C20 C23 178.6(2)
N2 C15 C20 C23 1.4(3)
C38 N4 C24 N3 -166.65(17)
C28 N4 C24 N3 17.0(3)
C38 N4 C24 Cu1 13.4(2)
C28 N4 C24 Cu1 -162.96(17)
C29 N3 C24 N4 -174.31(17)
C25 N3 C24 N4 14.9(3)
C29 N3 C24 Cu1 5.7(2)
C25 N3 C24 Cu1 -165.14(15)
C24 N3 C25 C26 -78.7(2)
C29 N3 C25 C26 110.39(19)
N3 C25 C26 C27 51.1(2)
C25 C26 C27 C28 31.5(3)
C24 N4 C28 C27 31.7(3)
C38 N4 C28 C27 -144.74(18)
C26 C27 C28 N4 -78.8(2)
C24 N3 C29 C30 -103.6(2)
C25 N3 C29 C30 68.0(2)
C24 N3 C29 C34 78.9(2)
C25 N3 C29 C34 -109.4(2)
C34 C29 C30 C31 0.2(3)
N3 C29 C30 C31 -177.13(18)
C34 C29 C30 C35 -179.7(2)
N3 C29 C30 C35 2.9(3)
C29 C30 C31 C32 -1.6(3)
C35 C30 C31 C32 178.4(2)
C30 C31 C32 C33 1.8(3)
C30 C31 C32 C36 -176.8(2)
C31 C32 C33 C34 -0.5(3)
C36 C32 C33 C34 178.1(2)
C32 C33 C34 C29 -0.8(3)
C32 C33 C34 C37 177.9(2)
C30 C29 C34 C33 0.9(3)
N3 C29 C34 C33 178.28(17)
C30 C29 C34 C37 -177.7(2)
N3 C29 C34 C37 -0.4(3)
C24 N4 C38 C39 91.6(2)
C28 N4 C38 C39 -91.4(2)
C24 N4 C38 C43 -92.2(2)
C28 N4 C38 C43 84.7(2)
C43 C38 C39 C40 2.0(3)
N4 C38 C39 C40 178.10(18)
C43 C38 C39 C44 -178.33(19)
N4 C38 C39 C44 -2.3(3)
C38 C39 C40 C41 1.0(3)
C44 C39 C40 C41 -178.7(2)
C39 C40 C41 C42 -2.3(3)
C39 C40 C41 C45 176.9(2)
C40 C41 C42 C43 0.8(3)
C45 C41 C42 C43 -178.4(2)
C41 C42 C43 C38 2.0(3)
C41 C42 C43 C46 -176.7(2)
C39 C38 C43 C42 -3.5(3)
N4 C38 C43 C42 -179.53(18)
C39 C38 C43 C46 175.27(19)
N4 C38 C43 C46 -0.8(3)
